data_8104120
loop_
_publ_author_name
'Pfitzner, A.'

_publ_section_title
;
 Crystal structure of tricopper tetraselenoantimonate(V), Cu3 Sb Se4
;
_journal_name_full 'Zeitschrift fuer Kristallographie (149,1979-)'
_journal_page_first 685
_journal_page_last 685
_journal_volume 209
_journal_year 1994
_chemical_formula_sum 'Cu3 Sb Se4'
_chemical_name_systematic 'Cu3 (Sb Se4)'
_space_group_IT_number 121
_symmetry_space_group_name_Hall 'I -4 2'
_symmetry_space_group_name_H-M 'I -4 2 m'
_cell_angle_alpha 90
_cell_angle_beta 90
_cell_angle_gamma 90
_cell_formula_units_Z 2
_cell_length_a 5.6609
_cell_length_b 5.6609
_cell_length_c 11.28
_cell_volume 361.476
_citation_journal_id_ASTM ZEKRDZ
_cod_data_source_file Pfitzner_ZEKRDZ_1994_1647.cif
_cod_data_source_block Cu3Sb1Se4
_cod_original_cell_volume 361.4765
_cod_original_formula_sum 'Cu3 Sb1 Se4'
_cod_database_code 8104120

loop_
_symmetry_equiv_pos_as_xyz
x,y,z
y,-x,-z
-x,-y,z
-y,x,-z
x,-y,-z
-y,-x,z
-x,y,-z
y,x,z
x+1/2,y+1/2,z+1/2
y+1/2,-x+1/2,-z+1/2
-x+1/2,-y+1/2,z+1/2
-y+1/2,x+1/2,-z+1/2
x+1/2,-y+1/2,-z+1/2
-y+1/2,-x+1/2,z+1/2
-x+1/2,y+1/2,-z+1/2
y+1/2,x+1/2,z+1/2

loop_
_atom_site_label
_atom_site_type_symbol
_atom_site_fract_x
_atom_site_fract_y
_atom_site_fract_z
_atom_site_occupancy
_atom_site_U_iso_or_equiv
Cu1 Cu+1 0 0 0.5 1 0.0
Sb1 Sb+5 0 0 0 1 0.0
Se1 Se-2 0.2421 0.2421 0.36871 1 0.0
Cu2 Cu+1 0 0.5 0.25 1 0.0
